data_7029487
loop_
_publ_author_name
'Song, Shuang'
'Li, Xia'
'Zhang, Yi-Hua'
'Huo, Rui'
'Ma, Dou'

_publ_section_title
;
 White light emission by a lanthanide doped Sm(iii) framework constructed
 from 4-sulfobenzoate and 1H-imidazo[4,5-f][1,10]-phenanthroline.
;
_journal_issue 16
_journal_name_full 'Dalton transactions (Cambridge, England : 2003)'
_journal_page_first 5974
_journal_page_last 5977
_journal_paper_doi 10.1039/c3dt53139b
_journal_volume 43
_journal_year 2014
_chemical_formula_sum 'C40 H32 N8 O15 S2 Tb2'
_chemical_formula_weight 1246.70
_chemical_name_systematic
;
 ?
;
_space_group_IT_number 2
_symmetry_cell_setting triclinic
_symmetry_space_group_name_Hall '-P 1'
_symmetry_space_group_name_H-M 'P -1'
_atom_sites_solution_hydrogens geom
_atom_sites_solution_primary direct
_atom_sites_solution_secondary difmap
_audit_creation_method SHELXL-97
_cell_angle_alpha 83.857(2)
_cell_angle_beta 78.023(2)
_cell_angle_gamma 77.275(2)
_cell_formula_units_Z 1
_cell_length_a 6.8766(7)
_cell_length_b 10.1482(10)
_cell_length_c 15.1965(15)
_cell_measurement_reflns_used 1022
_cell_measurement_temperature 293(2)
_cell_measurement_theta_max 20.70
_cell_measurement_theta_min 3.14
_cell_volume 1009.83(17)
_computing_cell_refinement 'Bruker SMART'
_computing_data_collection 'Bruker SMART'
_computing_data_reduction 'Bruker SAINT'
_computing_molecular_graphics 'Bruker SHELXTL'
_computing_publication_material 'Bruker SHELXTL'
_computing_structure_refinement 'SHELXL-97 (Sheldrick, 1997)'
_computing_structure_solution 'SHELXS-97 (Sheldrick, 1990)'
_diffrn_ambient_temperature 293(2)
_diffrn_measured_fraction_theta_full 0.990
_diffrn_measured_fraction_theta_max 0.990
_diffrn_measurement_device_type 'CCD area detector'
_diffrn_measurement_method 'phi and omega scans'
_diffrn_radiation_monochromator graphite
_diffrn_radiation_source 'fine-focus sealed tube'
_diffrn_radiation_type MoK\a
_diffrn_radiation_wavelength 0.71073
_diffrn_reflns_av_R_equivalents 0.0358
_diffrn_reflns_av_sigmaI/netI 0.0768
_diffrn_reflns_limit_h_max 8
_diffrn_reflns_limit_h_min -8
_diffrn_reflns_limit_k_max 11
_diffrn_reflns_limit_k_min -12
_diffrn_reflns_limit_l_max 17
_diffrn_reflns_limit_l_min -18
_diffrn_reflns_number 5093
_diffrn_reflns_theta_full 25.25
_diffrn_reflns_theta_max 25.25
_diffrn_reflns_theta_min 2.06
_exptl_absorpt_coefficient_mu 3.663
_exptl_absorpt_correction_T_max 0.9303
_exptl_absorpt_correction_T_min 0.7109
_exptl_absorpt_correction_type multi-scan
_exptl_absorpt_process_details SADABS
_exptl_crystal_density_diffrn 2.050
_exptl_crystal_density_method 'not measured'
_exptl_crystal_F_000 610
_exptl_crystal_size_max 0.10
_exptl_crystal_size_mid 0.07
_exptl_crystal_size_min 0.02
_refine_diff_density_max 1.007
_refine_diff_density_min -1.249
_refine_diff_density_rms 0.183
_refine_ls_extinction_method none
_refine_ls_goodness_of_fit_ref 1.017
_refine_ls_hydrogen_treatment constr
_refine_ls_matrix_type full
_refine_ls_number_parameters 307
_refine_ls_number_reflns 3617
_refine_ls_number_restraints 0
_refine_ls_restrained_S_all 1.017
_refine_ls_R_factor_all 0.0574
_refine_ls_R_factor_gt 0.0456
_refine_ls_shift/su_max 0.000
_refine_ls_shift/su_mean 0.000
_refine_ls_structure_factor_coef Fsqd
_refine_ls_weighting_details 'calc w=1/[\s^2^(Fo^2^)+(0.0496P)^2^+0.2384P] where P=(Fo^2^+2Fc^2^)/3'
_refine_ls_weighting_scheme calc
_refine_ls_wR_factor_gt 0.0983
_refine_ls_wR_factor_ref 0.1042
_reflns_number_gt 3044
_reflns_number_total 3617
_reflns_threshold_expression >2sigma(I)
_cod_data_source_file c3dt53139b.txt
_cod_data_source_block 121014a_0m
_cod_depositor_comments
;
The following automatic conversions were performed:

'_symmetry_cell_setting' value 'Triclinic' changed to 'triclinic'
according to
/usr/data/users/saulius/crontab/automatic-downloads/current/RSC/lib/dictionaries/cif_core.dic
dictionary named 'cif_core.dic' version 2.4.2 from
2011-04-26.

'_exptl_absorpt_correction_type' value 'Multi-scan'
changed to 'multi-scan' according to
/usr/data/users/saulius/crontab/automatic-downloads/current/RSC/lib/dictionaries/cif_core.dic
dictionary named 'cif_core.dic' version 2.4.2 from 2011-04-26.

Automatic conversion script
Id: cif_fix_values 2281 2013-09-26 08:29:07Z andrius 
;
_cod_original_sg_symbol_H-M P-1
_cod_database_code 7029487

loop_
_symmetry_equiv_pos_as_xyz
'x, y, z'
'-x, -y, -z'

loop_
_atom_site_label
_atom_site_type_symbol
_atom_site_fract_x
_atom_site_fract_y
_atom_site_fract_z
_atom_site_U_iso_or_equiv
_atom_site_adp_type
_atom_site_occupancy
_atom_site_symmetry_multiplicity
_atom_site_calc_flag
_atom_site_refinement_flags
C1 C 0.1862(10) 0.6825(7) -0.1575(5) 0.0163(16) Uani 1 1 d .
C2 C 0.2055(12) 0.5804(8) -0.2142(5) 0.0271(19) Uani 1 1 d .
H2 H 0.1879 0.6010 -0.2735 0.033 Uiso 1 1 calc R
C3 C 0.2513(12) 0.4480(7) -0.1811(5) 0.0249(18) Uani 1 1 d .
H3 H 0.2653 0.3787 -0.2188 0.030 Uiso 1 1 calc R
C4 C 0.2771(11) 0.4158(7) -0.0922(5) 0.0219(17) Uani 1 1 d .
C5 C 0.2512(13) 0.5205(8) -0.0371(5) 0.030(2) Uani 1 1 d .
H5 H 0.2648 0.5006 0.0228 0.036 Uiso 1 1 calc R
C6 C 0.2053(12) 0.6545(8) -0.0692(5) 0.0272(19) Uani 1 1 d .
H6 H 0.1878 0.7242 -0.0315 0.033 Uiso 1 1 calc R
C7 C 0.3332(12) 0.2705(8) -0.0573(5) 0.0226(17) Uani 1 1 d .
C8 C 0.3803(12) -0.1676(8) 0.3038(5) 0.0256(18) Uani 1 1 d .
H8 H 0.4101 -0.2269 0.2580 0.031 Uiso 1 1 calc R
C9 C 0.3506(13) -0.2210(8) 0.3917(6) 0.033(2) Uani 1 1 d .
H9 H 0.3645 -0.3140 0.4041 0.040 Uiso 1 1 calc R
C10 C 0.3013(12) -0.1369(8) 0.4594(6) 0.0285(19) Uani 1 1 d .
H10 H 0.2813 -0.1713 0.5191 0.034 Uiso 1 1 calc R
C11 C 0.2804(11) 0.0032(8) 0.4387(5) 0.0214(17) Uani 1 1 d .
C12 C 0.2240(12) 0.1040(8) 0.5037(5) 0.0254(18) Uani 1 1 d .
C13 C 0.1385(13) 0.2190(9) 0.6227(6) 0.034(2) Uani 1 1 d .
H13 H 0.1017 0.2387 0.6830 0.041 Uiso 1 1 calc R
C14 C 0.2044(12) 0.2402(8) 0.4809(5) 0.0233(17) Uani 1 1 d .
C15 C 0.2406(11) 0.2899(8) 0.3879(5) 0.0213(17) Uani 1 1 d .
C16 C 0.2159(13) 0.4278(8) 0.3599(5) 0.0279(19) Uani 1 1 d .
H16 H 0.1772 0.4930 0.4022 0.034 Uiso 1 1 calc R
C17 C 0.2490(12) 0.4654(8) 0.2702(5) 0.0286(19) Uani 1 1 d .
H17 H 0.2322 0.5563 0.2501 0.034 Uiso 1 1 calc R
C18 C 0.3090(11) 0.3638(7) 0.2088(6) 0.0240(18) Uani 1 1 d .
H18 H 0.3333 0.3904 0.1477 0.029 Uiso 1 1 calc R
C19 C 0.2984(10) 0.1948(7) 0.3219(5) 0.0165(16) Uani 1 1 d .
C20 C 0.3183(11) 0.0505(7) 0.3479(5) 0.0183(16) Uani 1 1 d .
N1 N 0.3689(9) -0.0364(6) 0.2805(4) 0.0206(14) Uani 1 1 d .
N2 N 0.3334(9) 0.2324(6) 0.2320(4) 0.0192(14) Uani 1 1 d .
N3 N 0.1526(11) 0.3125(7) 0.5555(5) 0.0330(17) Uani 1 1 d .
N4 N 0.1828(11) 0.0930(7) 0.5950(5) 0.0319(17) Uani 1 1 d .
H4 H 0.1847 0.0193 0.6288 0.038 Uiso 1 1 calc R
O1 O 0.2591(8) 0.9253(5) -0.1662(4) 0.0274(13) Uani 1 1 d .
O2 O 0.1677(10) 0.8557(5) -0.2957(4) 0.0358(15) Uani 1 1 d .
O3 O -0.0798(8) 0.9062(5) -0.1604(4) 0.0291(13) Uani 1 1 d .
O4 O 0.3730(9) 0.1805(5) -0.1142(4) 0.0284(13) Uani 1 1 d .
O5 O 0.3397(8) 0.2487(5) 0.0244(3) 0.0264(13) Uani 1 1 d .
O6 O 0.3137(7) -0.0478(5) 0.0173(3) 0.0223(12) Uani 1 1 d .
H6A H 0.2969 -0.0552 -0.0357 0.033 Uiso 1 1 d R
O1W O 0.9109(13) 0.2289(7) 0.8532(5) 0.068(2) Uani 1 1 d .
H1WA H 1.0320 0.2165 0.8619 0.101 Uiso 1 1 d R
H1WB H 0.8622 0.1579 0.8681 0.101 Uiso 1 1 d R
O2W O 0.694(2) 0.4490(12) 0.4400(8) 0.044(3) Uani 0.50 1 d P
H2WA H 0.7454 0.5191 0.4343 0.066 Uiso 0.50 1 d PR
H2WB H 0.5813 0.4766 0.4745 0.066 Uiso 0.50 1 d PR
S1 S 0.1300(3) 0.85497(17) -0.19919(12) 0.0170(4) Uani 1 1 d .
Tb1 Tb 0.44327(6) 0.05225(4) 0.11431(2) 0.01792(13) Uani 1 1 d .

loop_
_atom_site_aniso_label
_atom_site_aniso_U_11
_atom_site_aniso_U_22
_atom_site_aniso_U_33
_atom_site_aniso_U_23
_atom_site_aniso_U_13
_atom_site_aniso_U_12
C1 0.013(4) 0.010(3) 0.024(4) 0.002(3) -0.003(3) 0.001(3)
C2 0.040(5) 0.025(4) 0.017(4) 0.003(3) -0.012(4) -0.002(4)
C3 0.037(5) 0.015(4) 0.022(4) 0.002(3) -0.012(4) -0.001(3)
C4 0.024(4) 0.017(4) 0.024(4) 0.001(3) -0.007(4) -0.002(3)
C5 0.045(5) 0.024(4) 0.016(4) -0.002(3) 0.000(4) 0.000(4)
C6 0.042(5) 0.016(4) 0.019(4) -0.006(3) 0.001(4) -0.001(4)
C7 0.031(5) 0.020(4) 0.018(4) 0.005(3) -0.009(4) -0.005(3)
C8 0.030(5) 0.018(4) 0.028(5) -0.001(3) -0.006(4) -0.006(3)
C9 0.039(5) 0.019(4) 0.039(5) 0.007(4) -0.006(4) -0.007(4)
C10 0.028(5) 0.027(4) 0.028(5) 0.007(4) -0.003(4) -0.005(4)
C11 0.016(4) 0.025(4) 0.022(4) 0.003(3) -0.005(3) -0.003(3)
C12 0.032(5) 0.028(4) 0.014(4) 0.002(3) -0.003(4) -0.005(4)
C13 0.037(5) 0.041(5) 0.022(5) -0.008(4) -0.001(4) -0.004(4)
C14 0.025(4) 0.022(4) 0.021(4) -0.002(3) -0.003(4) -0.002(3)
C15 0.019(4) 0.026(4) 0.015(4) 0.000(3) 0.006(3) -0.006(3)
C16 0.042(5) 0.016(4) 0.026(5) -0.006(3) -0.007(4) -0.005(4)
C17 0.038(5) 0.014(4) 0.030(5) 0.007(3) -0.008(4) 0.000(4)
C18 0.023(4) 0.020(4) 0.029(5) 0.005(3) -0.010(4) -0.005(3)
C19 0.014(4) 0.019(4) 0.017(4) 0.000(3) -0.002(3) -0.007(3)
C20 0.015(4) 0.020(4) 0.021(4) -0.001(3) -0.004(3) -0.005(3)
N1 0.027(4) 0.012(3) 0.024(4) 0.002(3) -0.009(3) -0.003(3)
N2 0.021(3) 0.014(3) 0.021(3) 0.000(3) -0.001(3) -0.002(3)
N3 0.045(5) 0.027(4) 0.024(4) 0.002(3) -0.002(3) -0.007(3)
N4 0.042(4) 0.024(4) 0.026(4) 0.008(3) -0.005(3) -0.005(3)
O1 0.022(3) 0.020(3) 0.043(4) -0.001(2) -0.016(3) -0.002(2)
O2 0.065(4) 0.019(3) 0.019(3) 0.008(2) -0.005(3) -0.006(3)
O3 0.017(3) 0.023(3) 0.044(4) -0.003(3) -0.001(3) 0.000(2)
O4 0.046(4) 0.010(3) 0.028(3) -0.001(2) -0.009(3) 0.000(2)
O5 0.038(3) 0.013(3) 0.021(3) 0.003(2) -0.005(3) 0.006(2)
O6 0.025(3) 0.025(3) 0.019(3) -0.002(2) -0.003(2) -0.010(2)
O1W 0.101(6) 0.051(5) 0.062(5) 0.011(4) -0.031(5) -0.032(4)
O2W 0.076(10) 0.034(7) 0.023(7) 0.004(5) 0.003(7) -0.030(7)
S1 0.0206(10) 0.0121(9) 0.0180(10) 0.0024(7) -0.0044(8) -0.0036(7)
Tb1 0.0212(2) 0.01335(19) 0.0184(2) 0.00090(13) -0.00396(15) -0.00252(14)

loop_
_atom_type_symbol
_atom_type_description
_atom_type_scat_dispersion_real
_atom_type_scat_dispersion_imag
_atom_type_scat_source
C C 0.0033 0.0016 'International Tables Vol C Tables 4.2.6.8 and 6.1.1.4'
N N 0.0061 0.0033 'International Tables Vol C Tables 4.2.6.8 and 6.1.1.4'
O O 0.0106 0.0060 'International Tables Vol C Tables 4.2.6.8 and 6.1.1.4'
S S 0.1246 0.1234 'International Tables Vol C Tables 4.2.6.8 and 6.1.1.4'
Tb Tb -0.1723 4.1537 'International Tables Vol C Tables 4.2.6.8 and 6.1.1.4'
H H 0.0000 0.0000 'International Tables Vol C Tables 4.2.6.8 and 6.1.1.4'

loop_
_geom_angle_atom_site_label_1
_geom_angle_atom_site_label_2
_geom_angle_atom_site_label_3
_geom_angle
_geom_angle_site_symmetry_1
_geom_angle_site_symmetry_3
C6 C1 C2 121.5(7) . .
C6 C1 S1 118.9(6) . .
C2 C1 S1 119.6(6) . .
C3 C2 C1 118.7(7) . .
C3 C2 H2 120.6 . .
C1 C2 H2 120.6 . .
C2 C3 C4 121.2(7) . .
C2 C3 H3 119.4 . .
C4 C3 H3 119.4 . .
C5 C4 C3 118.3(7) . .
C5 C4 C7 120.8(7) . .
C3 C4 C7 120.8(7) . .
C4 C5 C6 121.3(7) . .
C4 C5 H5 119.4 . .
C6 C5 H5 119.4 . .
C1 C6 C5 118.9(7) . .
C1 C6 H6 120.6 . .
C5 C6 H6 120.6 . .
O5 C7 O4 125.5(7) . .
O5 C7 C4 117.4(7) . .
O4 C7 C4 117.1(6) . .
N1 C8 C9 124.0(8) . .
N1 C8 H8 118.0 . .
C9 C8 H8 118.0 . .
C10 C9 C8 119.3(8) . .
C10 C9 H9 120.4 . .
C8 C9 H9 120.4 . .
C9 C10 C11 119.2(7) . .
C9 C10 H10 120.4 . .
C11 C10 H10 120.4 . .
C20 C11 C10 118.5(7) . .
C20 C11 C12 116.3(7) . .
C10 C11 C12 125.1(7) . .
N4 C12 C14 105.2(7) . .
N4 C12 C11 131.3(7) . .
C14 C12 C11 123.5(7) . .
N3 C13 N4 113.1(8) . .
N3 C13 H13 123.5 . .
N4 C13 H13 123.5 . .
N3 C14 C12 111.2(7) . .
N3 C14 C15 128.2(7) . .
C12 C14 C15 120.7(7) . .
C16 C15 C19 118.4(7) . .
C16 C15 C14 123.6(7) . .
C19 C15 C14 117.9(7) . .
C17 C16 C15 119.4(7) . .
C17 C16 H16 120.3 . .
C15 C16 H16 120.3 . .
C16 C17 C18 118.4(7) . .
C16 C17 H17 120.8 . .
C18 C17 H17 120.8 . .
N2 C18 C17 124.4(7) . .
N2 C18 H18 117.8 . .
C17 C18 H18 117.8 . .
N2 C19 C15 122.1(6) . .
N2 C19 C20 117.6(6) . .
C15 C19 C20 120.3(6) . .
N1 C20 C11 121.2(7) . .
N1 C20 C19 117.5(6) . .
C11 C20 C19 121.3(7) . .
C8 N1 C20 117.7(6) . .
C8 N1 Tb1 121.6(5) . .
C20 N1 Tb1 120.7(4) . .
C18 N2 C19 117.2(6) . .
C18 N2 Tb1 122.3(5) . .
C19 N2 Tb1 120.5(4) . .
C13 N3 C14 103.6(7) . .
C13 N4 C12 106.9(7) . .
C13 N4 H4 126.6 . .
C12 N4 H4 126.6 . .
S1 O1 Tb1 155.9(3) . 2_665
S1 O3 Tb1 166.0(4) . 2_565
C7 O4 Tb1 133.0(5) . 2_655
C7 O5 Tb1 133.4(5) . .
Tb1 O6 Tb1 103.27(19) . 2_655
Tb1 O6 H6A 150.0 . .
Tb1 O6 H6A 53.2 2_655 .
H1WA O1W H1WB 111.5 . .
H2WA O2W H2WB 100.3 . .
O2 S1 O3 113.3(4) . .
O2 S1 O1 113.1(3) . .
O3 S1 O1 109.8(3) . .
O2 S1 C1 107.0(3) . .
O3 S1 C1 106.0(3) . .
O1 S1 C1 107.1(3) . .
O6 Tb1 O6 76.73(19) . 2_655
O6 Tb1 O5 82.60(18) . .
O6 Tb1 O5 73.03(18) 2_655 .
O6 Tb1 O1 146.80(19) . 2_665
O6 Tb1 O1 76.87(18) 2_655 2_665
O5 Tb1 O1 108.33(18) . 2_665
O6 Tb1 O3 71.66(18) . 2_565
O6 Tb1 O3 139.19(19) 2_655 2_565
O5 Tb1 O3 77.84(18) . 2_565
O1 Tb1 O3 140.52(19) 2_665 2_565
O6 Tb1 O4 74.94(18) . 2_655
O6 Tb1 O4 76.44(18) 2_655 2_655
O5 Tb1 O4 145.44(18) . 2_655
O1 Tb1 O4 79.58(18) 2_665 2_655
O3 Tb1 O4 117.94(18) 2_565 2_655
O6 Tb1 N1 115.09(18) . .
O6 Tb1 N1 145.42(18) 2_655 .
O5 Tb1 N1 138.23(18) . .
O1 Tb1 N1 78.03(19) 2_665 .
O3 Tb1 N1 73.34(19) 2_565 .
O4 Tb1 N1 75.93(18) 2_655 .
O6 Tb1 N2 140.96(18) . .
O6 Tb1 N2 128.26(18) 2_655 .
O5 Tb1 N2 78.73(18) . .
O1 Tb1 N2 72.13(19) 2_665 .
O3 Tb1 N2 71.05(19) 2_565 .
O4 Tb1 N2 134.30(18) 2_655 .
N1 Tb1 N2 63.74(18) . .
O6 Tb1 Tb1 38.65(12) . 2_655
O6 Tb1 Tb1 38.08(12) 2_655 2_655
O5 Tb1 Tb1 74.40(13) . 2_655
O1 Tb1 Tb1 112.61(14) 2_665 2_655
O3 Tb1 Tb1 106.63(14) 2_565 2_655
O4 Tb1 Tb1 71.63(13) 2_655 2_655
N1 Tb1 Tb1 142.84(13) . 2_655
N2 Tb1 Tb1 152.82(13) . 2_655

loop_
_geom_bond_atom_site_label_1
_geom_bond_atom_site_label_2
_geom_bond_distance
_geom_bond_site_symmetry_2
C1 C6 1.368(10) .
C1 C2 1.384(11) .
C1 S1 1.783(7) .
C2 C3 1.376(10) .
C2 H2 0.9300 .
C3 C4 1.394(10) .
C3 H3 0.9300 .
C4 C5 1.381(11) .
C4 C7 1.507(10) .
C5 C6 1.386(10) .
C5 H5 0.9300 .
C6 H6 0.9300 .
C7 O5 1.246(9) .
C7 O4 1.272(9) .
C8 N1 1.330(9) .
C8 C9 1.379(11) .
C8 H8 0.9300 .
C9 C10 1.348(12) .
C9 H9 0.9300 .
C10 C11 1.406(10) .
C10 H10 0.9300 .
C11 C20 1.403(10) .
C11 C12 1.433(11) .
C12 N4 1.356(10) .
C12 C14 1.372(10) .
C13 N3 1.320(10) .
C13 N4 1.340(11) .
C13 H13 0.9300 .
C14 N3 1.359(10) .
C14 C15 1.438(10) .
C15 C16 1.402(10) .
C15 C19 1.404(10) .
C16 C17 1.362(11) .
C16 H16 0.9300 .
C17 C18 1.400(11) .
C17 H17 0.9300 .
C18 N2 1.325(9) .
C18 H18 0.9300 .
C19 N2 1.365(9) .
C19 C20 1.459(10) .
C20 N1 1.364(9) .
N1 Tb1 2.574(6) .
N2 Tb1 2.577(6) .
N4 H4 0.8600 .
O1 S1 1.446(5) .
O1 Tb1 2.403(5) 2_665
O2 S1 1.435(6) .
O3 S1 1.443(5) .
O3 Tb1 2.406(5) 2_565
O4 Tb1 2.421(5) 2_655
O5 Tb1 2.354(5) .
O6 Tb1 2.294(5) .
O6 Tb1 2.323(5) 2_655
O6 H6A 0.8498 .
O1W H1WA 0.8500 .
O1W H1WB 0.8500 .
O2W H2WA 0.8500 .
O2W H2WB 0.8500 .
Tb1 O6 2.323(5) 2_655
Tb1 O1 2.403(5) 2_665
Tb1 O3 2.406(5) 2_565
Tb1 O4 2.421(5) 2_655
Tb1 Tb1 3.6198(8) 2_655

loop_
_geom_torsion_atom_site_label_1
_geom_torsion_atom_site_label_2
_geom_torsion_atom_site_label_3
_geom_torsion_atom_site_label_4
_geom_torsion
_geom_torsion_site_symmetry_1
_geom_torsion_site_symmetry_4
C6 C1 C2 C3 -2.0(12) . .
S1 C1 C2 C3 179.2(6) . .
C1 C2 C3 C4 0.3(12) . .
C2 C3 C4 C5 1.4(12) . .
C2 C3 C4 C7 -178.2(7) . .
C3 C4 C5 C6 -1.5(13) . .
C7 C4 C5 C6 178.1(7) . .
C2 C1 C6 C5 2.0(12) . .
S1 C1 C6 C5 -179.3(6) . .
C4 C5 C6 C1 -0.2(13) . .
C5 C4 C7 O5 5.4(11) . .
C3 C4 C7 O5 -175.0(7) . .
C5 C4 C7 O4 -173.6(8) . .
C3 C4 C7 O4 6.0(11) . .
N1 C8 C9 C10 2.0(13) . .
C8 C9 C10 C11 0.3(13) . .
C9 C10 C11 C20 -2.0(11) . .
C9 C10 C11 C12 178.4(8) . .
C20 C11 C12 N4 -178.1(8) . .
C10 C11 C12 N4 1.5(14) . .
C20 C11 C12 C14 0.7(11) . .
C10 C11 C12 C14 -179.7(8) . .
N4 C12 C14 N3 0.0(9) . .
C11 C12 C14 N3 -179.1(7) . .
N4 C12 C14 C15 179.1(7) . .
C11 C12 C14 C15 0.0(12) . .
N3 C14 C15 C16 -3.6(13) . .
C12 C14 C15 C16 177.5(8) . .
N3 C14 C15 C19 178.2(8) . .
C12 C14 C15 C19 -0.7(11) . .
C19 C15 C16 C17 -0.2(12) . .
C14 C15 C16 C17 -178.4(8) . .
C15 C16 C17 C18 -0.6(12) . .
C16 C17 C18 N2 1.0(12) . .
C16 C15 C19 N2 0.8(11) . .
C14 C15 C19 N2 179.1(6) . .
C16 C15 C19 C20 -177.6(7) . .
C14 C15 C19 C20 0.7(10) . .
C10 C11 C20 N1 1.8(11) . .
C12 C11 C20 N1 -178.6(7) . .
C10 C11 C20 C19 179.7(7) . .
C12 C11 C20 C19 -0.7(10) . .
N2 C19 C20 N1 -0.5(10) . .
C15 C19 C20 N1 178.0(7) . .
N2 C19 C20 C11 -178.5(6) . .
C15 C19 C20 C11 0.0(10) . .
C9 C8 N1 C20 -2.2(11) . .
C9 C8 N1 Tb1 177.1(6) . .
C11 C20 N1 C8 0.3(10) . .
C19 C20 N1 C8 -177.7(6) . .
C11 C20 N1 Tb1 -179.0(5) . .
C19 C20 N1 Tb1 3.0(8) . .
C17 C18 N2 C19 -0.4(11) . .
C17 C18 N2 Tb1 179.8(6) . .
C15 C19 N2 C18 -0.5(10) . .
C20 C19 N2 C18 178.0(6) . .
C15 C19 N2 Tb1 179.3(5) . .
C20 C19 N2 Tb1 -2.2(8) . .
N4 C13 N3 C14 1.5(10) . .
C12 C14 N3 C13 -0.9(9) . .
C15 C14 N3 C13 -179.9(8) . .
N3 C13 N4 C12 -1.5(10) . .
C14 C12 N4 C13 0.9(9) . .
C11 C12 N4 C13 179.8(8) . .
O5 C7 O4 Tb1 -19.0(12) . 2_655
C4 C7 O4 Tb1 159.9(5) . 2_655
O4 C7 O5 Tb1 5.3(13) . .
C4 C7 O5 Tb1 -173.5(5) . .
Tb1 O3 S1 O2 58.1(15) 2_565 .
Tb1 O3 S1 O1 -174.4(14) 2_565 .
Tb1 O3 S1 C1 -59.0(15) 2_565 .
Tb1 O1 S1 O2 -89.6(9) 2_665 .
Tb1 O1 S1 O3 142.8(8) 2_665 .
Tb1 O1 S1 C1 28.1(10) 2_665 .
C6 C1 S1 O2 166.1(6) . .
C2 C1 S1 O2 -15.2(7) . .
C6 C1 S1 O3 -72.7(7) . .
C2 C1 S1 O3 106.0(7) . .
C6 C1 S1 O1 44.5(7) . .
C2 C1 S1 O1 -136.7(6) . .
Tb1 O6 Tb1 O6 0.0 2_655 2_655
Tb1 O6 Tb1 O5 74.2(2) 2_655 .
Tb1 O6 Tb1 O1 -38.1(4) 2_655 2_665
Tb1 O6 Tb1 O3 153.8(2) 2_655 2_565
Tb1 O6 Tb1 O4 -79.3(2) 2_655 2_655
Tb1 O6 Tb1 N1 -145.45(19) 2_655 .
Tb1 O6 Tb1 N2 136.0(2) 2_655 .
C7 O5 Tb1 O6 -34.3(7) . .
C7 O5 Tb1 O6 44.0(7) . 2_655
C7 O5 Tb1 O1 113.5(7) . 2_665
C7 O5 Tb1 O3 -107.1(7) . 2_565
C7 O5 Tb1 O4 15.1(9) . 2_655
C7 O5 Tb1 N1 -154.1(6) . .
C7 O5 Tb1 N2 -179.9(7) . .
C7 O5 Tb1 Tb1 4.3(7) . 2_655
C8 N1 Tb1 O6 41.4(6) . .
C20 N1 Tb1 O6 -139.3(5) . .
C8 N1 Tb1 O6 -62.1(7) . 2_655
C20 N1 Tb1 O6 117.2(5) . 2_655
C8 N1 Tb1 O5 149.5(5) . .
C20 N1 Tb1 O5 -31.2(7) . .
C8 N1 Tb1 O1 -106.3(6) . 2_665
C20 N1 Tb1 O1 73.0(5) . 2_665
C8 N1 Tb1 O3 101.2(6) . 2_565
C20 N1 Tb1 O3 -79.5(5) . 2_565
C8 N1 Tb1 O4 -24.2(6) . 2_655
C20 N1 Tb1 O4 155.1(6) . 2_655
C8 N1 Tb1 N2 177.9(6) . .
C20 N1 Tb1 N2 -2.8(5) . .
C8 N1 Tb1 Tb1 5.5(7) . 2_655
C20 N1 Tb1 Tb1 -175.3(4) . 2_655
C18 N2 Tb1 O6 -79.4(6) . .
C19 N2 Tb1 O6 100.7(5) . .
C18 N2 Tb1 O6 41.1(6) . 2_655
C19 N2 Tb1 O6 -138.7(5) . 2_655
C18 N2 Tb1 O5 -16.5(5) . .
C19 N2 Tb1 O5 163.7(5) . .
C18 N2 Tb1 O1 97.2(6) . 2_665
C19 N2 Tb1 O1 -82.6(5) . 2_665
C18 N2 Tb1 O3 -97.3(6) . 2_565
C19 N2 Tb1 O3 82.8(5) . 2_565
C18 N2 Tb1 O4 151.7(5) . 2_655
C19 N2 Tb1 O4 -28.1(6) . 2_655
C18 N2 Tb1 N1 -177.6(6) . .
C19 N2 Tb1 N1 2.6(5) . .
C18 N2 Tb1 Tb1 -7.7(7) . 2_655
C19 N2 Tb1 Tb1 172.5(4) . 2_655
